data_4072516
loop_
_publ_author_name
'Wang, Jianhui'
'Zheng, Chong'
'Canseco-Melchor, Graciela'
'Hilby, Daniel J.'
'Maguire, John A.'
'Hosmane, Narayan S.'

_publ_section_title
;
 Chemistry of C-Trimethylsilyl-Substituted Heterocarboranes. 33. Synthesis
 of Mixed-Ligand Metallacarboranes of Yttrium and Lanthanides Derived from
 Open \h5-Pentadiene and C2B4-Carborane:&#x00A0; A Synthetic and
 Structural Investigation
;
_journal_issue 3
_journal_name_full Organometallics
_journal_page_first 577
_journal_paper_doi 10.1021/om060751v
_journal_volume 26
_journal_year 2007
_chemical_formula_sum 'C13 H27 B4 Lu Si'
_chemical_formula_weight 429.65
_chemical_name_systematic
; 
 ? 
;
_space_group_IT_number 15
_symmetry_cell_setting monoclinic
_symmetry_space_group_name_Hall '-C 2yc'
_symmetry_space_group_name_H-M 'C 1 2/c 1'
_atom_sites_solution_hydrogens geom
_atom_sites_solution_primary direct
_atom_sites_solution_secondary difmap
_audit_creation_method SHELXL-97
_cell_angle_alpha 90.00
_cell_angle_beta 110.297(2)
_cell_angle_gamma 90.00
_cell_formula_units_Z 8
_cell_length_a 17.988(2)
_cell_length_b 12.8355(14)
_cell_length_c 16.5444(18)
_cell_measurement_reflns_used 147
_cell_measurement_temperature 203(2)
_cell_measurement_theta_max 14
_cell_measurement_theta_min -14
_cell_volume 3582.7(7)
_computing_cell_refinement 'SMART and SAINT (Bruker, 1999)'
_computing_data_collection 'SMART (Bruker, 1999)'
_computing_data_reduction 'SAINT (Bruker, 1999)'
_computing_molecular_graphics 'SHELXTL (Sheldrick, 1997)'
_computing_publication_material 'SHELXTL (Sheldrick, 1997)'
_computing_structure_refinement 'SHELXTL (Sheldrick, 1997)'
_computing_structure_solution 'SIR97 (Altomare et al., 1999)'
_diffrn_ambient_temperature 203(2)
_diffrn_detector_area_resol_mean 0
_diffrn_measured_fraction_theta_full 1.000
_diffrn_measured_fraction_theta_max 1.000
_diffrn_measurement_device_type 'Siemens SMART CCD  PLATFORM'
_diffrn_measurement_method '\w scans'
_diffrn_radiation_monochromator graphite
_diffrn_radiation_source 'fine-focus sealed tube'
_diffrn_radiation_type MoK\a
_diffrn_radiation_wavelength 0.71073
_diffrn_reflns_av_R_equivalents 0.0391
_diffrn_reflns_av_sigmaI/netI 0.0302
_diffrn_reflns_limit_h_max 21
_diffrn_reflns_limit_h_min -21
_diffrn_reflns_limit_k_max 15
_diffrn_reflns_limit_k_min -15
_diffrn_reflns_limit_l_max 19
_diffrn_reflns_limit_l_min -19
_diffrn_reflns_number 12875
_diffrn_reflns_theta_full 25.00
_diffrn_reflns_theta_max 25.00
_diffrn_reflns_theta_min 1.99
_diffrn_standards_decay_% 0
_diffrn_standards_interval_count 0
_diffrn_standards_interval_time 0
_diffrn_standards_number 0
_exptl_absorpt_coefficient_mu 5.561
_exptl_absorpt_correction_T_max 1.000
_exptl_absorpt_correction_T_min 0.258192
_exptl_absorpt_correction_type multi-scan
_exptl_absorpt_process_details 'SADABS (Sheldrick, 2000)'
_exptl_crystal_colour 1.00
_exptl_crystal_density_diffrn 1.593
_exptl_crystal_density_method 'not measured'
_exptl_crystal_description column
_exptl_crystal_F_000 1680
_exptl_crystal_size_max 0.60
_exptl_crystal_size_mid 0.40
_exptl_crystal_size_min 0.10?
_refine_diff_density_max 1.960
_refine_diff_density_min -1.633
_refine_diff_density_rms 0.166
_refine_ls_extinction_coef 0.00062(7)
_refine_ls_extinction_expression Fc^*^=kFc[1+0.001xFc^2^\l^3^/sin(2\q)]^-1/4^
_refine_ls_extinction_method SHELXL
_refine_ls_goodness_of_fit_ref 1.455
_refine_ls_hydrogen_treatment constr
_refine_ls_matrix_type full
_refine_ls_number_parameters 200
_refine_ls_number_reflns 3156
_refine_ls_number_restraints 0
_refine_ls_restrained_S_all 1.455
_refine_ls_R_factor_all 0.0485
_refine_ls_R_factor_gt 0.0483
_refine_ls_shift/su_max 0.002
_refine_ls_shift/su_mean 0.000
_refine_ls_structure_factor_coef Fsqd
_refine_ls_weighting_details 'calc w=1/[\s^2^(Fo^2^)+(0.0000P)^2^+98.4100P] where P=(Fo^2^+2Fc^2^)/3'
_refine_ls_weighting_scheme calc
_refine_ls_wR_factor_gt 0.1085
_refine_ls_wR_factor_ref 0.1086
_reflns_number_gt 3147
_reflns_number_total 3156
_reflns_threshold_expression >2sigma(I)
_cod_data_source_file om060751vsi20061109_052458.cif
_cod_data_source_block compd_18_hos292
_cod_original_cell_volume 3582.6(7)
_cod_original_sg_symbol_H-M 'C 2/c'
_cod_database_code 4072516

loop_
_symmetry_equiv_pos_as_xyz
'x, y, z'
'-x, y, -z+1/2'
'x+1/2, y+1/2, z'
'-x+1/2, y+1/2, -z+1/2'
'-x, -y, -z'
'x, -y, z-1/2'
'-x+1/2, -y+1/2, -z'
'x+1/2, -y+1/2, z-1/2'

loop_
_atom_site_label
_atom_site_type_symbol
_atom_site_fract_x
_atom_site_fract_y
_atom_site_fract_z
_atom_site_U_iso_or_equiv
_atom_site_adp_type
_atom_site_occupancy
_atom_site_symmetry_multiplicity
_atom_site_calc_flag
_atom_site_refinement_flags
Lu Lu 0.65367(2) 0.18794(3) 0.49173(2) 0.01553(17) Uani 1 1 d .
Si Si 0.71281(15) 0.5584(2) 0.38757(17) 0.0234(6) Uani 1 1 d .
C1 C 0.8184(5) 0.4876(7) 0.5671(6) 0.0188(18) Uani 1 1 d .
C2 C 0.7533(5) 0.4695(6) 0.4833(6) 0.0153(17) Uani 1 1 d .
B3 B 0.7029(6) 0.3746(8) 0.4901(6) 0.016(2) Uani 1 1 d .
H3 H 0.6480 0.3801 0.4328 0.03(3) Uiso 1 1 calc R
B4 B 0.7424(6) 0.3296(8) 0.5897(7) 0.019(2) Uani 1 1 d .
H4 H 0.7324 0.2861 0.6430 0.11(6) Uiso 1 1 calc R
B5 B 0.8207(6) 0.4050(8) 0.6368(7) 0.020(2) Uani 1 1 d .
H5 H 0.8601 0.4020 0.7054 0.07(4) Uiso 1 1 calc R
B6 B 0.7291(6) 0.4677(8) 0.5759(7) 0.020(2) Uani 1 1 d .
H6 H 0.6909 0.5198 0.5983 0.04(3) Uiso 1 1 calc R
C10 C 0.8663(6) 0.5880(8) 0.5865(7) 0.030(2) Uani 1 1 d .
H10A H 0.9057 0.5843 0.6439 0.04(3) Uiso 1 1 calc R
H10B H 0.8312 0.6464 0.5831 0.06(4) Uiso 1 1 calc R
H10C H 0.8925 0.5973 0.5447 0.05(4) Uiso 1 1 calc R
C11 C 0.5104(6) 0.1646(10) 0.3868(7) 0.036(3) Uani 1 1 d .
H11A H 0.5019 0.1790 0.3260 0.06(4) Uiso 1 1 calc R
H11B H 0.4834 0.1010 0.3946 0.07(4) Uiso 1 1 calc R
C12 C 0.5040(5) 0.2468(9) 0.4339(7) 0.032(3) Uani 1 1 d .
C13 C 0.5315(6) 0.2543(8) 0.5261(7) 0.030(2) Uani 1 1 d .
H13 H 0.5260 0.3206 0.5474 0.03(3) Uiso 1 1 calc R
C14 C 0.5653(5) 0.1786(8) 0.5898(6) 0.026(2) Uani 1 1 d .
C15 C 0.5874(6) 0.0780(8) 0.5781(7) 0.029(2) Uani 1 1 d .
H15A H 0.5444 0.0321 0.5440 0.18(11) Uiso 1 1 calc R
H15B H 0.6236 0.0438 0.6297 0.03(3) Uiso 1 1 calc R
C101 C 0.6922(8) 0.4760(10) 0.2901(7) 0.042(3) Uani 1 1 d .
H10A H 0.7416 0.4481 0.2879 0.15(9) Uiso 1 1 calc R
H10B H 0.6668 0.5178 0.2390 0.06(4) Uiso 1 1 calc R
H10C H 0.6575 0.4192 0.2922 0.07(5) Uiso 1 1 calc R
C102 C 0.6182(6) 0.6144(9) 0.3904(8) 0.040(3) Uani 1 1 d .
H10D H 0.6291 0.6584 0.4408 0.05(4) Uiso 1 1 calc R
H10E H 0.5829 0.5584 0.3930 0.09(6) Uiso 1 1 calc R
H10F H 0.5934 0.6555 0.3388 0.02(3) Uiso 1 1 calc R
C103 C 0.7795(7) 0.6678(8) 0.3818(8) 0.038(3) Uani 1 1 d .
H10G H 0.8291 0.6396 0.3805 0.06(4) Uiso 1 1 calc R
H10H H 0.7898 0.7123 0.4319 0.10(6) Uiso 1 1 calc R
H10I H 0.7542 0.7082 0.3299 0.07(4) Uiso 1 1 calc R
C120 C 0.4707(8) 0.3498(12) 0.3873(11) 0.063(5) Uani 1 1 d .
H12A H 0.4519 0.3386 0.3255 0.14(9) Uiso 1 1 calc R
H12B H 0.5120 0.4022 0.4027 0.08(5) Uiso 1 1 calc R
H12C H 0.4270 0.3732 0.4044 0.11(7) Uiso 1 1 calc R
C140 C 0.5868(7) 0.2167(10) 0.6815(7) 0.041(3) Uani 1 1 d .
H14A H 0.5691 0.2881 0.6813 0.16(10) Uiso 1 1 calc R
H14B H 0.6439 0.2135 0.7099 0.12(7) Uiso 1 1 calc R
H14C H 0.5614 0.1731 0.7121 0.22(14) Uiso 1 1 calc R

loop_
_atom_site_aniso_label
_atom_site_aniso_U_11
_atom_site_aniso_U_22
_atom_site_aniso_U_33
_atom_site_aniso_U_23
_atom_site_aniso_U_13
_atom_site_aniso_U_12
Lu 0.0113(2) 0.0171(2) 0.0240(2) 0.00103(16) 0.01349(15) -0.00226(15)
Si 0.0223(13) 0.0201(12) 0.0325(14) 0.0058(11) 0.0155(11) -0.0003(11)
C1 0.021(5) 0.017(4) 0.024(5) -0.008(4) 0.015(4) -0.006(4)
C2 0.016(4) 0.009(4) 0.025(5) -0.007(3) 0.012(4) -0.003(3)
B3 0.016(5) 0.020(5) 0.017(5) 0.004(4) 0.013(4) -0.004(4)
B4 0.021(5) 0.016(5) 0.027(5) 0.003(4) 0.018(4) 0.003(4)
B5 0.016(5) 0.026(5) 0.025(5) 0.003(4) 0.016(4) 0.002(4)
B6 0.018(5) 0.025(5) 0.024(5) -0.004(4) 0.015(4) 0.000(4)
C10 0.034(6) 0.024(5) 0.038(6) -0.010(4) 0.019(5) -0.014(5)
C11 0.017(5) 0.058(8) 0.035(6) 0.009(5) 0.013(4) -0.009(5)
C12 0.006(4) 0.051(7) 0.045(6) 0.016(5) 0.017(4) 0.008(4)
C13 0.021(5) 0.029(5) 0.053(7) 0.004(5) 0.031(5) 0.002(4)
C14 0.017(4) 0.036(6) 0.035(5) 0.002(4) 0.021(4) -0.008(4)
C15 0.021(5) 0.029(5) 0.044(6) 0.005(5) 0.021(4) -0.011(4)
C101 0.055(8) 0.046(7) 0.024(6) 0.004(5) 0.011(5) -0.002(6)
C102 0.027(6) 0.039(6) 0.064(8) 0.019(6) 0.028(6) 0.018(5)
C103 0.037(6) 0.026(6) 0.054(7) 0.011(5) 0.022(5) -0.002(5)
C120 0.033(7) 0.078(10) 0.087(12) 0.052(9) 0.031(7) 0.031(7)
C140 0.040(7) 0.056(8) 0.040(6) -0.020(6) 0.028(6) -0.014(6)

loop_
_atom_type_symbol
_atom_type_description
_atom_type_scat_dispersion_real
_atom_type_scat_dispersion_imag
_atom_type_scat_source
C C 0.0033 0.0016 'International Tables Vol C Tables 4.2.6.8 and 6.1.1.4'
B B 0.0013 0.0007 'International Tables Vol C Tables 4.2.6.8 and 6.1.1.4'
Si Si 0.0817 0.0704 'International Tables Vol C Tables 4.2.6.8 and 6.1.1.4'
Lu Lu -0.4720 5.8584 'International Tables Vol C Tables 4.2.6.8 and 6.1.1.4'
H H 0.0000 0.0000 'International Tables Vol C Tables 4.2.6.8 and 6.1.1.4'

loop_
_geom_angle_atom_site_label_1
_geom_angle_atom_site_label_2
_geom_angle_atom_site_label_3
_geom_angle
_geom_angle_site_symmetry_1
_geom_angle_site_symmetry_3
B3 Lu C2 122.1(3) . 7_656
B3 Lu C1 134.7(3) . 7_656
C2 Lu C1 33.7(3) 7_656 7_656
B3 Lu C15 138.4(3) . .
C2 Lu C15 83.2(3) 7_656 .
C1 Lu C15 85.3(3) 7_656 .
B3 Lu C11 111.8(3) . .
C2 Lu C11 117.4(3) 7_656 .
C1 Lu C11 85.6(3) 7_656 .
C15 Lu C11 76.3(3) . .
B3 Lu B4 37.5(3) . .
C2 Lu B4 103.1(3) 7_656 .
C1 Lu B4 134.0(3) 7_656 .
C15 Lu B4 110.0(3) . .
C11 Lu B4 139.4(4) . .
B3 Lu C13 91.0(3) . .
C2 Lu C13 141.1(3) 7_656 .
C1 Lu C13 131.4(3) 7_656 .
C15 Lu C13 57.9(3) . .
C11 Lu C13 57.4(4) . .
B4 Lu C13 91.0(3) . .
B3 Lu B5 105.1(3) . 7_656
C2 Lu B5 58.8(3) 7_656 7_656
C1 Lu B5 34.9(3) 7_656 7_656
C15 Lu B5 116.6(3) . 7_656
C11 Lu B5 79.4(3) . 7_656
B4 Lu B5 125.9(3) . 7_656
C13 Lu B5 136.8(3) . 7_656
B3 Lu B3 87.6(3) . 7_656
C2 Lu B3 34.7(3) 7_656 7_656
C1 Lu B3 57.4(3) 7_656 7_656
C15 Lu B3 113.3(3) . 7_656
C11 Lu B3 139.2(3) . 7_656
B4 Lu B3 77.0(3) . 7_656
C13 Lu B3 161.9(3) . 7_656
B5 Lu B3 60.6(3) 7_656 7_656
B3 Lu C12 92.4(3) . .
C2 Lu C12 144.3(3) 7_656 .
C1 Lu C12 115.0(3) 7_656 .
C15 Lu C12 75.4(3) . .
C11 Lu C12 29.8(4) . .
B4 Lu C12 110.9(3) . .
C13 Lu C12 31.8(3) . .
B5 Lu C12 106.4(3) 7_656 .
B3 Lu C12 166.3(3) 7_656 .
B3 Lu C14 109.5(3) . .
C2 Lu C14 111.3(3) 7_656 .
C1 Lu C14 115.5(3) 7_656 .
C15 Lu C14 30.7(3) . .
C11 Lu C14 74.6(3) . .
B4 Lu C14 91.1(3) . .
C13 Lu C14 31.2(3) . .
B5 Lu C14 142.4(3) 7_656 .
B3 Lu C14 134.1(3) 7_656 .
C12 Lu C14 58.6(3) . .
B3 Lu B4 76.6(3) . 7_656
C2 Lu B4 58.8(3) 7_656 7_656
C1 Lu B4 58.1(3) 7_656 7_656
C15 Lu B4 140.8(3) . 7_656
C11 Lu B4 111.2(3) . 7_656
B4 Lu B4 89.3(3) . 7_656
C13 Lu B4 158.9(3) . 7_656
B5 Lu B4 36.7(3) 7_656 7_656
B3 Lu B4 36.5(3) 7_656 7_656
C12 Lu B4 130.4(3) . 7_656
C14 Lu B4 169.9(3) . 7_656
C101 Si C102 109.5(6) . .
C101 Si C103 108.7(6) . .
C102 Si C103 108.7(5) . .
C101 Si C2 106.7(5) . .
C102 Si C2 107.6(5) . .
C103 Si C2 115.5(5) . .
C2 C1 C10 122.2(8) . .
C2 C1 B5 113.1(7) . .
C10 C1 B5 123.6(8) . .
C2 C1 B6 65.8(6) . .
C10 C1 B6 126.7(8) . .
B5 C1 B6 67.2(6) . .
C2 C1 Lu 72.8(4) . 7_656
C10 C1 Lu 130.7(6) . 7_656
B5 C1 Lu 74.1(5) . 7_656
B6 C1 Lu 102.6(5) . 7_656
C1 C2 B3 110.3(7) . .
C1 C2 B6 62.5(6) . .
B3 C2 B6 65.9(6) . .
C1 C2 Si 129.6(6) . .
B3 C2 Si 118.2(6) . .
B6 C2 Si 127.5(6) . .
C1 C2 Lu 73.4(5) . 7_656
B3 C2 Lu 74.6(5) . 7_656
B6 C2 Lu 101.4(5) . 7_656
Si C2 Lu 130.9(4) . 7_656
C2 B3 B4 106.7(8) . .
C2 B3 B6 62.1(6) . .
B4 B3 B6 62.6(6) . .
C2 B3 Lu 162.3(6) . .
B4 B3 Lu 72.1(5) . .
B6 B3 Lu 127.9(6) . .
C2 B3 Lu 70.7(5) . 7_656
B4 B3 Lu 73.3(5) . 7_656
B6 B3 Lu 97.9(5) . 7_656
Lu B3 Lu 92.4(3) . 7_656
B3 B4 B5 105.3(7) . .
B3 B4 B6 62.3(6) . .
B5 B4 B6 62.5(6) . .
B3 B4 Lu 70.3(5) . .
B5 B4 Lu 160.3(6) . .
B6 B4 Lu 126.1(6) . .
B3 B4 Lu 70.2(5) . 7_656
B5 B4 Lu 70.0(5) . 7_656
B6 B4 Lu 96.1(5) . 7_656
Lu B4 Lu 90.7(3) . 7_656
C1 B5 B4 104.4(8) . .
C1 B5 B6 59.7(6) . .
B4 B5 B6 62.3(6) . .
C1 B5 Lu 71.0(5) . 7_656
B4 B5 Lu 73.3(5) . 7_656
B6 B5 Lu 97.7(5) . 7_656
C1 B6 C2 51.7(5) . .
C1 B6 B3 91.6(6) . .
C2 B6 B3 52.0(5) . .
C1 B6 B4 94.1(7) . .
C2 B6 B4 93.5(6) . .
B3 B6 B4 55.1(5) . .
C1 B6 B5 53.0(5) . .
C2 B6 B5 92.2(6) . .
B3 B6 B5 94.8(7) . .
B4 B6 B5 55.2(6) . .
C12 C11 Lu 77.5(6) . .
C11 C12 C13 127.1(10) . .
C11 C12 C120 118.7(11) . .
C13 C12 C120 113.9(11) . .
C11 C12 Lu 72.7(6) . .
C13 C12 Lu 72.6(5) . .
C120 C12 Lu 126.7(7) . .
C14 C13 C12 130.6(10) . .
C14 C13 Lu 76.1(5) . .
C12 C13 Lu 75.6(5) . .
C15 C14 C13 127.6(10) . .
C15 C14 C140 117.1(10) . .
C13 C14 C140 115.0(10) . .
C15 C14 Lu 72.1(5) . .
C13 C14 Lu 72.8(5) . .
C140 C14 Lu 127.1(6) . .
C14 C15 Lu 77.1(5) . .

loop_
_geom_bond_atom_site_label_1
_geom_bond_atom_site_label_2
_geom_bond_distance
_geom_bond_site_symmetry_2
Lu B3 2.558(10) .
Lu C2 2.563(8) 7_656
Lu C1 2.572(8) 7_656
Lu C15 2.577(9) .
Lu C11 2.578(10) .
Lu B4 2.586(10) .
Lu C13 2.597(9) .
Lu B5 2.615(10) 7_656
Lu B3 2.617(10) 7_656
Lu C12 2.636(9) .
Lu C14 2.639(8) .
Lu B4 2.665(9) 7_656
Si C101 1.856(12) .
Si C102 1.862(10) .
Si C103 1.870(10) .
Si C2 1.883(9) .
C1 C2 1.490(12) .
C1 C10 1.521(12) .
C1 B5 1.557(13) .
C1 B6 1.683(13) .
C1 Lu 2.571(8) 7_656
C2 B3 1.545(12) .
C2 B6 1.732(13) .
C2 Lu 2.563(8) 7_656
B3 B4 1.656(14) .
B3 B6 1.789(14) .
B3 Lu 2.617(10) 7_656
B4 B5 1.663(14) .
B4 B6 1.793(14) .
B4 Lu 2.665(9) 7_656
B5 B6 1.797(14) .
B5 Lu 2.615(10) 7_656
C11 C12 1.341(16) .
C12 C13 1.433(15) .
C12 C120 1.543(16) .
C13 C14 1.408(14) .
C14 C15 1.384(14) .
C14 C140 1.511(14) .
